data_7116659
loop_
_publ_author_name
'Masahito Murai'
'Tetsuya Omura'
'Yoichiro Kuninobu'
'Kazuhiko Takai'

_publ_section_title
;
 Rhenium-catalysed dehydrogenative borylation of primary and secondary
 C(sp^3^)-H bonds adjacent to a nitrogen atom
;
_journal_name_full Chem.Commun.
_journal_page_first 4583
_journal_paper_doi 10.1039/C4cc09508A
_journal_volume 51
_journal_year 2015
_chemical_formula_moiety 'C15 H22 B F N2'
_chemical_formula_sum 'C15 H22 B F N2'
_chemical_formula_weight 260.16
_chemical_melting_point 383.5(5)
_chemical_name_common murai-sp3-B-F
_chemical_name_systematic '[N-(9-Borabicyclo[3.3.1]non-9-ylmethyl)-5-fluoropyridin-2-yl]-N-methylamine'
_chemical_properties_physical Acid-sensitive
_space_group_IT_number 2
_symmetry_cell_setting triclinic
_symmetry_Int_Tables_number 2
_symmetry_space_group_name_Hall '-P 1'
_symmetry_space_group_name_H-M 'P -1'
_atom_sites_solution_hydrogens geom
_atom_sites_solution_primary direct
_atom_sites_solution_secondary difmap
_audit_update_record
;
2014-11-26 deposited with the CCDC.
2015-02-05 downloaded from the CCDC.
;
_cell_angle_alpha 75.80(4)
_cell_angle_beta 76.99(4)
_cell_angle_gamma 75.35(4)
_cell_formula_units_Z 2
_cell_length_a 7.486(7)
_cell_length_b 9.564(9)
_cell_length_c 10.597(11)
_cell_measurement_reflns_used 1743
_cell_measurement_temperature 293
_cell_measurement_theta_max 27.40
_cell_measurement_theta_min 3.20
_cell_volume 700.8(12)
_computing_cell_refinement 'CrystalClear-SM Expert 2.0 r16'
_computing_data_collection 'CrystalClear-SM Expert 2.0 r16 (Rigaku, 2014)'
_computing_data_reduction 'CrystalClear-SM Expert 2.0 r16'
_computing_molecular_graphics 'CrystalStructure 4.0'
_computing_publication_material 'CrystalStructure 4.0 (Rigaku, 2010)'
_computing_structure_refinement 'SHELXL97 (Sheldrick, 2008)'
_computing_structure_solution 'SHELXS97 (Sheldrick, 2008)'
_diffrn_ambient_temperature 293
_diffrn_detector_area_resol_mean 7.111
_diffrn_measured_fraction_theta_full 0.991
_diffrn_measured_fraction_theta_max 0.991
_diffrn_measurement_device_type 'Rigaku Saturn724'
_diffrn_measurement_method \w
_diffrn_radiation_type 'Mo K\a'
_diffrn_radiation_wavelength 0.71075
_diffrn_reflns_av_R_equivalents 0.0863
_diffrn_reflns_limit_h_max 9
_diffrn_reflns_limit_h_min -9
_diffrn_reflns_limit_k_max 12
_diffrn_reflns_limit_k_min -12
_diffrn_reflns_limit_l_max 13
_diffrn_reflns_limit_l_min -13
_diffrn_reflns_number 11219
_diffrn_reflns_theta_full 27.43
_diffrn_reflns_theta_max 27.43
_diffrn_standards_number 0
_exptl_absorpt_coefficient_mu 0.081
_exptl_absorpt_correction_T_max 0.991
_exptl_absorpt_correction_T_min 0.851
_exptl_absorpt_correction_type multi-scan
_exptl_absorpt_process_details 'REQAB (Rigaku, 1998)'
_exptl_crystal_colour yellow
_exptl_crystal_density_diffrn 1.233
_exptl_crystal_density_method 'not measured'
_exptl_crystal_description block
_exptl_crystal_F_000 280.00
_exptl_crystal_size_max 0.140
_exptl_crystal_size_mid 0.130
_exptl_crystal_size_min 0.110
_refine_diff_density_max 0.230
_refine_diff_density_min -0.260
_refine_ls_extinction_method none
_refine_ls_goodness_of_fit_ref 1.218
_refine_ls_hydrogen_treatment constr
_refine_ls_number_parameters 172
_refine_ls_number_reflns 3173
_refine_ls_number_restraints 0
_refine_ls_R_factor_gt 0.1194
_refine_ls_shift/su_max 0.000
_refine_ls_structure_factor_coef Fsqd
_refine_ls_weighting_details 'w = 1/[\s^2^(Fo^2^)+(0.0408P)^2^+0.3862P] where P=(Fo^2^+2Fc^2^)/3'
_refine_ls_weighting_scheme calc
_refine_ls_wR_factor_ref 0.1989
_reflns_number_gt 2008
_reflns_number_total 3173
_reflns_threshold_expression F^2^>2.0\s(F^2^)
_cod_data_source_file c4cc09508a2.cif
_cod_data_source_block 1
_cod_depositor_comments
;
The following automatic conversions were performed:

'_chemical_melting_point' value '383-384' was changed to '383.5(5)' -
the average value was taken and precision was estimated.

Automatic conversion script
Id: cif_fix_values 2827 2014-09-09 07:05:25Z andrius 
;
_cod_database_code 7116659

loop_
_symmetry_equiv_pos_site_id
_symmetry_equiv_pos_as_xyz
1 +X,+Y,+Z
2 -X,-Y,-Z

loop_
_atom_site_label
_atom_site_type_symbol
_atom_site_fract_x
_atom_site_fract_y
_atom_site_fract_z
_atom_site_U_iso_or_equiv
_atom_site_adp_type
_atom_site_occupancy
_atom_site_symmetry_multiplicity
_atom_site_calc_flag
_atom_site_refinement_flags
F1 F 1.4882(3) 1.1633(3) 0.5527(3) 0.0753(8) Uani 1.0 2 d .
N1 N 1.0417(4) 1.0827(3) 0.7234(3) 0.0327(7) Uani 1.0 2 d .
N2 N 0.7562(4) 1.2213(3) 0.7794(3) 0.0434(8) Uani 1.0 2 d .
C1 C 1.2256(5) 1.0664(4) 0.6666(4) 0.0431(9) Uani 1.0 2 d .
C2 C 1.3035(5) 1.1854(5) 0.6096(4) 0.0459(10) Uani 1.0 2 d .
C3 C 1.1996(6) 1.3264(5) 0.6096(4) 0.0506(11) Uani 1.0 2 d .
C4 C 1.0150(6) 1.3458(4) 0.6654(4) 0.0423(9) Uani 1.0 2 d .
C5 C 0.9352(5) 1.2218(4) 0.7225(4) 0.0344(8) Uani 1.0 2 d .
C6 C 0.6129(6) 1.3552(4) 0.7853(5) 0.0588(12) Uani 1.0 2 d .
C7 C 0.7193(5) 1.0752(4) 0.8368(4) 0.0429(9) Uani 1.0 2 d .
C8 C 0.9939(5) 0.8353(4) 0.9129(4) 0.0383(9) Uani 1.0 2 d .
C9 C 1.1850(5) 0.7387(4) 0.8683(4) 0.0503(11) Uani 1.0 2 d .
C10 C 1.1994(5) 0.6733(4) 0.7450(4) 0.0512(11) Uani 1.0 2 d .
C11 C 1.0893(5) 0.7713(4) 0.6374(4) 0.0436(10) Uani 1.0 2 d .
C12 C 0.8983(5) 0.8657(4) 0.6859(4) 0.0352(8) Uani 1.0 2 d .
C13 C 0.7483(5) 0.7726(4) 0.7521(4) 0.0469(10) Uani 1.0 2 d .
C14 C 0.7841(6) 0.6706(4) 0.8851(4) 0.0487(10) Uani 1.0 2 d .
C15 C 0.8409(6) 0.7446(4) 0.9786(4) 0.0474(10) Uani 1.0 2 d .
B1 B 0.9127(5) 0.9577(4) 0.7927(4) 0.0319(9) Uani 1.0 2 d .
H1 H 1.2993 0.9721 0.6668 0.0517 Uiso 1.0 2 calc R
H2 H 1.2548 1.4073 0.5718 0.0607 Uiso 1.0 2 calc R
H3 H 0.9424 1.4403 0.6659 0.0508 Uiso 1.0 2 calc R
H4B H 0.6032 1.4101 0.6973 0.0706 Uiso 1.0 2 calc R
H5C H 0.6463 1.4141 0.8344 0.0706 Uiso 1.0 2 calc R
H6A H 0.4947 1.3300 0.8283 0.0706 Uiso 1.0 2 calc R
H7A H 0.6156 1.0609 0.8040 0.0514 Uiso 1.0 2 calc R
H8B H 0.6879 1.0617 0.9324 0.0514 Uiso 1.0 2 calc R
H9 H 1.0093 0.8869 0.9777 0.0459 Uiso 1.0 2 calc R
H10B H 1.2142 0.6579 0.9413 0.0604 Uiso 1.0 2 calc R
H11A H 1.2799 0.7973 0.8495 0.0604 Uiso 1.0 2 calc R
H12A H 1.3305 0.6501 0.7052 0.0614 Uiso 1.0 2 calc R
H13B H 1.1562 0.5812 0.7746 0.0614 Uiso 1.0 2 calc R
H14B H 1.0690 0.7084 0.5851 0.0523 Uiso 1.0 2 calc R
H15A H 1.1667 0.8367 0.5793 0.0523 Uiso 1.0 2 calc R
H16 H 0.8546 0.9365 0.6095 0.0422 Uiso 1.0 2 calc R
H17B H 0.6272 0.8389 0.7663 0.0563 Uiso 1.0 2 calc R
H18A H 0.7422 0.7128 0.6920 0.0563 Uiso 1.0 2 calc R
H19B H 0.6711 0.6347 0.9290 0.0584 Uiso 1.0 2 calc R
H20A H 0.8824 0.5860 0.8679 0.0584 Uiso 1.0 2 calc R
H21A H 0.8859 0.6689 1.0506 0.0569 Uiso 1.0 2 calc R
H22B H 0.7304 0.8093 1.0163 0.0569 Uiso 1.0 2 calc R

loop_
_atom_site_aniso_label
_atom_site_aniso_U_11
_atom_site_aniso_U_22
_atom_site_aniso_U_33
_atom_site_aniso_U_12
_atom_site_aniso_U_13
_atom_site_aniso_U_23
F1 0.0441(14) 0.0849(19) 0.0918(19) -0.0307(13) 0.0147(13) -0.0150(15)
N1 0.0333(16) 0.0281(16) 0.0336(16) -0.0045(13) -0.0049(13) -0.0034(12)
N2 0.0391(18) 0.0272(16) 0.056(2) 0.0007(14) -0.0039(15) -0.0063(14)
C1 0.034(2) 0.044(3) 0.049(3) -0.0051(17) -0.0054(18) -0.0114(18)
C2 0.041(3) 0.054(3) 0.044(3) -0.022(2) -0.0003(18) -0.0065(19)
C3 0.060(3) 0.049(3) 0.048(3) -0.031(2) -0.005(2) -0.0027(19)
C4 0.056(3) 0.029(2) 0.043(3) -0.0129(18) -0.0088(19) -0.0034(16)
C5 0.038(2) 0.031(2) 0.034(2) -0.0048(16) -0.0100(16) -0.0059(15)
C6 0.053(3) 0.039(3) 0.074(3) 0.001(2) -0.004(3) -0.011(2)
C7 0.034(2) 0.033(2) 0.057(3) -0.0083(16) 0.0007(18) -0.0080(17)
C8 0.046(3) 0.035(2) 0.035(2) -0.0091(17) -0.0119(17) -0.0061(16)
C9 0.050(3) 0.045(3) 0.048(3) -0.0022(19) -0.020(2) 0.0078(19)
C10 0.041(3) 0.037(3) 0.065(3) -0.0001(17) -0.000(2) -0.007(2)
C11 0.051(3) 0.041(3) 0.042(3) -0.0168(18) -0.0017(18) -0.0119(17)
C12 0.039(2) 0.0324(19) 0.0334(19) -0.0102(16) -0.0119(16) 0.0024(15)
C13 0.049(3) 0.043(3) 0.053(3) -0.0139(18) -0.0098(19) -0.0123(19)
C14 0.055(3) 0.037(3) 0.052(3) -0.0217(19) 0.002(2) -0.0023(18)
C15 0.063(3) 0.040(3) 0.035(2) -0.0165(19) -0.0038(19) 0.0020(17)
B1 0.030(2) 0.029(2) 0.034(3) -0.0092(17) 0.0005(17) -0.0038(17)

loop_
_atom_type_symbol
_atom_type_description
_atom_type_scat_dispersion_real
_atom_type_scat_dispersion_imag
_atom_type_scat_source
C C 0.0033 0.0016
;
International Tables for Crystallography
(1992, Vol. C, Tables 4.2.6.8 and 6.1.1.4)
;
H H 0.0000 0.0000
;
International Tables for Crystallography
(1992, Vol. C, Table 6.1.1.4)
;
B B 0.0013 0.0007
;
International Tables for Crystallography
(1992, Vol. C, Tables 4.2.6.8 and 6.1.1.4)
;
F F 0.0171 0.0103
;
International Tables for Crystallography
(1992, Vol. C, Tables 4.2.6.8 and 6.1.1.4)
;
N N 0.0061 0.0033
;
International Tables for Crystallography
(1992, Vol. C, Tables 4.2.6.8 and 6.1.1.4)
;

loop_
_geom_angle_atom_site_label_1
_geom_angle_atom_site_label_2
_geom_angle_atom_site_label_3
_geom_angle
_geom_angle_publ_flag
C1 N1 C5 118.8(3) yes
C1 N1 B1 130.4(3) yes
C5 N1 B1 110.7(3) yes
C5 N2 C6 123.0(3) yes
C5 N2 C7 114.0(3) yes
C6 N2 C7 123.0(3) yes
N1 C1 C2 121.0(4) yes
F1 C2 C1 118.8(4) yes
F1 C2 C3 120.1(4) yes
C1 C2 C3 121.1(4) yes
C2 C3 C4 119.1(4) yes
C3 C4 C5 119.4(4) yes
N1 C5 N2 112.4(3) yes
N1 C5 C4 120.6(3) yes
N2 C5 C4 127.0(3) yes
N2 C7 B1 106.3(3) yes
C9 C8 C15 112.8(3) yes
C9 C8 B1 113.1(3) yes
C15 C8 B1 106.4(3) yes
C8 C9 C10 115.6(4) yes
C9 C10 C11 116.3(3) yes
C10 C11 C12 116.3(3) yes
C11 C12 C13 112.6(3) yes
C11 C12 B1 112.0(3) yes
C13 C12 B1 107.3(3) yes
C12 C13 C14 114.4(4) yes
C13 C14 C15 114.1(4) yes
C8 C15 C14 114.6(3) yes
N1 B1 C7 96.0(3) yes
N1 B1 C8 114.0(3) yes
N1 B1 C12 111.2(3) yes
C7 B1 C8 115.2(3) yes
C7 B1 C12 114.8(4) yes
C8 B1 C12 105.7(3) yes
N1 C1 H1 119.476 no
C2 C1 H1 119.476 no
C2 C3 H2 120.469 no
C4 C3 H2 120.459 no
C3 C4 H3 120.307 no
C5 C4 H3 120.311 no
N2 C6 H4B 109.469 no
N2 C6 H5C 109.471 no
N2 C6 H6A 109.470 no
H4B C6 H5C 109.472 no
H4B C6 H6A 109.474 no
H5C C6 H6A 109.472 no
N2 C7 H7A 110.459 no
N2 C7 H8B 110.469 no
B1 C7 H7A 110.456 no
B1 C7 H8B 110.460 no
H7A C7 H8B 108.649 no
C9 C8 H9 108.086 no
C15 C8 H9 108.093 no
B1 C8 H9 108.092 no
C8 C9 H10B 108.372 no
C8 C9 H11A 108.375 no
C10 C9 H10B 108.373 no
C10 C9 H11A 108.371 no
H10B C9 H11A 107.439 no
C9 C10 H12A 108.213 no
C9 C10 H13B 108.210 no
C11 C10 H12A 108.199 no
C11 C10 H13B 108.199 no
H12A C10 H13B 107.354 no
C10 C11 H14B 108.215 no
C10 C11 H15A 108.210 no
C12 C11 H14B 108.209 no
C12 C11 H15A 108.207 no
H14B C11 H15A 107.359 no
C11 C12 H16 108.268 no
C13 C12 H16 108.263 no
B1 C12 H16 108.269 no
C12 C13 H17B 108.658 no
C12 C13 H18A 108.662 no
C14 C13 H17B 108.658 no
C14 C13 H18A 108.661 no
H17B C13 H18A 107.600 no
C13 C14 H19B 108.725 no
C13 C14 H20A 108.720 no
C15 C14 H19B 108.723 no
C15 C14 H20A 108.726 no
H19B C14 H20A 107.629 no
C8 C15 H21A 108.614 no
C8 C15 H22B 108.612 no
C14 C15 H21A 108.612 no
C14 C15 H22B 108.614 no
H21A C15 H22B 107.569 no

loop_
_geom_bond_atom_site_label_1
_geom_bond_atom_site_label_2
_geom_bond_distance
_geom_bond_publ_flag
F1 C2 1.364(5) yes
N1 C1 1.359(5) yes
N1 C5 1.366(4) yes
N1 B1 1.653(5) yes
N2 C5 1.340(5) yes
N2 C6 1.452(5) yes
N2 C7 1.450(5) yes
C1 C2 1.356(6) yes
C2 C3 1.376(6) yes
C3 C4 1.360(6) yes
C4 C5 1.405(6) yes
C7 B1 1.645(5) yes
C8 C9 1.538(5) yes
C8 C15 1.549(6) yes
C8 B1 1.618(5) yes
C9 C10 1.553(7) yes
C10 C11 1.538(6) yes
C11 C12 1.538(5) yes
C12 C13 1.546(6) yes
C12 B1 1.631(6) yes
C13 C14 1.540(5) yes
C14 C15 1.532(7) yes
C1 H1 0.930 no
C3 H2 0.930 no
C4 H3 0.930 no
C6 H4B 0.960 no
C6 H5C 0.960 no
C6 H6A 0.960 no
C7 H7A 0.970 no
C7 H8B 0.970 no
C8 H9 0.980 no
C9 H10B 0.970 no
C9 H11A 0.970 no
C10 H12A 0.970 no
C10 H13B 0.970 no
C11 H14B 0.970 no
C11 H15A 0.970 no
C12 H16 0.980 no
C13 H17B 0.970 no
C13 H18A 0.970 no
C14 H19B 0.970 no
C14 H20A 0.970 no
C15 H21A 0.970 no
C15 H22B 0.970 no

loop_
_geom_contact_atom_site_label_1
_geom_contact_atom_site_label_2
_geom_contact_distance
_geom_contact_publ_flag
_geom_contact_site_symmetry_2
F1 N1 3.597(5) no .
N1 C3 2.767(6) no .
N1 C9 3.288(5) no .
N1 C11 3.237(6) no .
N2 C1 3.510(5) no .
C1 C4 2.737(6) no .
C1 C8 3.431(6) no .
C1 C9 3.374(6) no .
C1 C11 3.336(7) no .
C1 C12 3.419(7) no .
C2 C5 2.718(6) no .
C4 C6 2.980(6) no .
C7 C13 3.177(7) no .
C7 C15 3.148(6) no .
C8 C11 3.020(6) no .
C8 C13 3.018(7) no .
C9 C12 3.035(6) no .
C9 C14 3.187(7) no .
C10 C13 3.257(6) no .
C10 C14 3.133(6) no .
C10 C15 3.272(6) no .
C10 B1 3.081(6) no .
C11 C14 3.195(6) no .
C12 C15 3.006(6) no .
C14 B1 3.003(6) no .
F1 F1 3.518(5) no 2_876
F1 C1 3.563(6) no 2_876
F1 C11 3.460(5) no 2_876
C1 F1 3.563(6) no 2_876
C11 F1 3.460(5) no 2_876
F1 H1 2.5016 no .
F1 H2 2.5595 no .
N1 H3 3.2431 no .
N1 H7A 3.1576 no .
N1 H8B 3.0604 no .
N1 H9 2.8785 no .
N1 H11A 3.0396 no .
N1 H15A 2.9576 no .
N1 H16 2.8209 no .
N2 H3 2.6948 no .
N2 H16 3.4639 no .
C1 H2 3.2160 no .
C1 H9 3.5585 no .
C1 H11A 2.8150 no .
C1 H15A 2.7468 no .
C1 H16 3.5354 no .
C2 H3 3.2036 no .
C3 H1 3.2127 no .
C4 H4B 2.9446 no .
C4 H5C 2.9474 no .
C5 H1 3.1869 no .
C5 H2 3.2340 no .
C5 H4B 2.6996 no .
C5 H5C 2.7142 no .
C5 H6A 3.2216 no .
C5 H7A 3.0198 no .
C5 H8B 2.9372 no .
C5 H16 3.4652 no .
C6 H3 2.7295 no .
C6 H7A 2.7684 no .
C6 H8B 2.8414 no .
C7 H4B 3.1697 no .
C7 H5C 3.1424 no .
C7 H6A 2.5810 no .
C7 H9 2.8895 no .
C7 H16 2.8947 no .
C7 H17B 2.8264 no .
C7 H22B 2.7718 no .
C8 H1 3.3003 no .
C8 H7A 3.3418 no .
C8 H8B 2.7342 no .
C8 H12A 3.3893 no .
C8 H13B 2.9964 no .
C8 H15A 3.4772 no .
C8 H16 3.4400 no .
C8 H17B 3.4346 no .
C8 H19B 3.3983 no .
C8 H20A 2.8900 no .
C9 H1 2.8421 no .
C9 H14B 3.4021 no .
C9 H15A 2.9980 no .
C9 H20A 2.9914 no .
C9 H21A 2.7149 no .
C9 H22B 3.3846 no .
C10 H1 3.0089 no .
C10 H9 3.4206 no .
C10 H16 3.4161 no .
C10 H18A 3.5038 no .
C10 H20A 2.6647 no .
C10 H21A 3.5436 no .
C11 H1 2.8809 no .
C11 H10B 3.3977 no .
C11 H11A 3.0082 no .
C11 H17B 3.3801 no .
C11 H18A 2.7009 no .
C11 H20A 3.0104 no .
C12 H1 3.3550 no .
C12 H7A 2.7359 no .
C12 H8B 3.4453 no .
C12 H9 3.4412 no .
C12 H11A 3.5103 no .
C12 H12A 3.3878 no .
C12 H13B 2.9859 no .
C12 H19B 3.3977 no .
C12 H20A 2.9005 no .
C12 H22B 3.4009 no .
C13 H7A 2.8282 no .
C13 H13B 3.1652 no .
C13 H14B 2.6739 no .
C13 H15A 3.3732 no .
C13 H21A 3.3847 no .
C13 H22B 2.8753 no .
C14 H7A 3.5766 no .
C14 H9 3.4046 no .
C14 H10B 3.3712 no .
C14 H13B 2.7716 no .
C14 H14B 3.4002 no .
C14 H16 3.4080 no .
C15 H7A 3.3909 no .
C15 H8B 2.9182 no .
C15 H10B 2.6728 no .
C15 H11A 3.3770 no .
C15 H13B 3.1906 no .
C15 H17B 2.8857 no .
C15 H18A 3.3819 no .
B1 H1 2.9235 no .
B1 H10B 3.4503 no .
B1 H11A 2.9038 no .
B1 H14B 3.4500 no .
B1 H15A 2.8816 no .
B1 H17B 2.7558 no .
B1 H18A 3.4067 no .
B1 H20A 3.5016 no .
B1 H21A 3.3864 no .
B1 H22B 2.7143 no .
H1 H9 3.5480 no .
H1 H11A 2.2303 no .
H1 H12A 2.9612 no .
H1 H15A 2.2746 no .
H2 H3 2.3012 no .
H3 H4B 2.5661 no .
H3 H5C 2.5382 no .
H4B H7A 3.2369 no .
H5C H7A 3.5392 no .
H5C H8B 3.2298 no .
H6A H7A 2.5596 no .
H6A H8B 2.7102 no .
H7A H16 2.7075 no .
H7A H17B 2.2319 no .
H7A H22B 2.9600 no .
H8B H9 2.6279 no .
H8B H17B 3.2455 no .
H8B H22B 2.3250 no .
H9 H10B 2.3976 no .
H9 H11A 2.2666 no .
H9 H21A 2.3796 no .
H9 H22B 2.3087 no .
H10B H12A 2.4699 no .
H10B H13B 2.2330 no .
H10B H20A 3.0400 no .
H10B H21A 2.4578 no .
H10B H22B 3.5301 no .
H11A H12A 2.2340 no .
H11A H13B 2.8041 no .
H11A H15A 3.0757 no .
H11A H21A 3.5312 no .
H12A H14B 2.4468 no .
H12A H15A 2.2201 no .
H12A H20A 3.5386 no .
H13B H14B 2.2201 no .
H13B H15A 2.7929 no .
H13B H18A 3.2653 no .
H13B H19B 3.5947 no .
H13B H20A 2.0600 no .
H13B H21A 3.3216 no .
H14B H16 2.3918 no .
H14B H17B 3.5234 no .
H14B H18A 2.4477 no .
H14B H20A 3.0859 no .
H15A H16 2.2714 no .
H15A H18A 3.5254 no .
H16 H17B 2.3023 no .
H16 H18A 2.3888 no .
H17B H19B 2.2742 no .
H17B H20A 2.8228 no .
H17B H22B 2.8530 no .
H18A H19B 2.4143 no .
H18A H20A 2.2747 no .
H19B H21A 2.3994 no .
H19B H22B 2.2716 no .
H20A H21A 2.2724 no .
H20A H22B 2.8183 no .
F1 H1 2.8963 no 2_876
F1 H4B 3.4721 no 1_655
F1 H7A 2.8890 no 1_655
F1 H12A 3.1078 no 2_876
F1 H15A 2.6462 no 2_876
F1 H16 3.1114 no 1_655
F1 H17B 3.4369 no 1_655
F1 H18A 3.2524 no 2_776
N1 H9 3.1799 no 2_777
N1 H14B 3.5418 no 2_776
N1 H16 3.4775 no 2_776
N2 H9 3.2539 no 2_777
N2 H10B 3.5006 no 2_777
C1 H7A 3.5270 no 1_655
C1 H16 3.1239 no 2_776
C1 H17B 3.4466 no 1_655
C2 H7A 3.2669 no 1_655
C2 H16 3.3779 no 2_776
C2 H18A 3.1744 no 2_776
C3 H3 3.4104 no 2_786
C3 H6A 3.5549 no 1_655
C3 H13B 3.2465 no 1_565
C3 H14B 3.4947 no 1_565
C3 H14B 3.3088 no 2_776
C3 H18A 3.2277 no 2_776
C3 H21A 3.5229 no 2_777
C4 H2 3.5970 no 2_786
C4 H3 3.5941 no 2_786
C4 H13B 3.2490 no 1_565
C4 H14B 3.4666 no 1_565
C4 H14B 3.0501 no 2_776
C4 H20A 3.3420 no 1_565
C4 H21A 3.2205 no 2_777
C5 H9 3.1786 no 2_777
C5 H14B 3.1679 no 2_776
C5 H21A 3.4735 no 2_777
C6 H10B 3.3932 no 2_777
C6 H12A 3.1246 no 1_465
C6 H13B 3.5627 no 1_465
C6 H19B 3.5405 no 1_565
C6 H19B 3.2920 no 2_677
C6 H22B 3.3893 no 2_677
C7 H9 3.2624 no 2_777
C7 H22B 3.4024 no 2_677
C8 H9 3.1419 no 2_777
C9 H5C 3.5014 no 2_777
C9 H8B 3.5797 no 2_777
C9 H17B 3.5390 no 1_655
C10 H2 3.3805 no 1_545
C10 H4B 3.4378 no 1_645
C10 H6A 3.4976 no 1_645
C10 H21A 3.5728 no 2_767
C11 H2 3.5714 no 1_545
C11 H3 3.5302 no 1_545
C11 H16 3.3687 no 2_776
C12 H15A 3.4974 no 2_776
C13 H3 3.3970 no 1_545
C13 H5C 3.5586 no 1_545
C13 H11A 3.3891 no 1_455
C14 H3 3.4062 no 1_545
C14 H5C 3.0907 no 1_545
C14 H6A 3.2747 no 2_677
C14 H10B 3.2266 no 2_767
C14 H21A 3.5678 no 2_767
C15 H6A 2.9803 no 2_677
C15 H13B 3.5417 no 2_767
C15 H20A 3.5520 no 2_767
B1 H9 3.3642 no 2_777
H1 F1 2.8963 no 2_876
H1 H7A 3.4075 no 1_655
H1 H16 3.2272 no 2_776
H1 H17B 2.7721 no 1_655
H2 C4 3.5970 no 2_786
H2 C10 3.3805 no 1_565
H2 C11 3.5714 no 1_565
H2 H3 3.0714 no 2_786
H2 H4B 3.1916 no 1_655
H2 H4B 3.0735 no 2_786
H2 H6A 3.4204 no 1_655
H2 H12A 3.2170 no 1_565
H2 H13B 2.8893 no 1_565
H2 H14B 2.8863 no 1_565
H2 H18A 3.2663 no 2_776
H3 C3 3.4104 no 2_786
H3 C4 3.5941 no 2_786
H3 C11 3.5302 no 1_565
H3 C13 3.3970 no 1_565
H3 C14 3.4062 no 1_565
H3 H2 3.0714 no 2_786
H3 H3 3.4022 no 2_786
H3 H13B 2.8963 no 1_565
H3 H14B 2.8269 no 1_565
H3 H14B 3.3348 no 2_776
H3 H18A 2.7030 no 1_565
H3 H20A 2.7271 no 1_565
H3 H21A 3.3603 no 2_777
H4B F1 3.4721 no 1_455
H4B C10 3.4378 no 1_465
H4B H2 3.1916 no 1_455
H4B H2 3.0735 no 2_786
H4B H12A 2.6627 no 1_465
H4B H13B 3.3466 no 1_465
H4B H18A 3.3000 no 1_565
H5C C9 3.5014 no 2_777
H5C C13 3.5586 no 1_565
H5C C14 3.0907 no 1_565
H5C H10B 2.6780 no 2_777
H5C H11A 3.5438 no 2_777
H5C H12A 3.1301 no 1_465
H5C H18A 3.0650 no 1_565
H5C H19B 2.6102 no 1_565
H5C H19B 3.0750 no 2_677
H5C H20A 2.8274 no 1_565
H6A C3 3.5549 no 1_455
H6A C10 3.4976 no 1_465
H6A C14 3.2747 no 2_677
H6A C15 2.9803 no 2_677
H6A H2 3.4204 no 1_455
H6A H12A 3.0733 no 1_465
H6A H13B 3.0688 no 1_465
H6A H19B 2.6548 no 2_677
H6A H21A 2.8475 no 2_677
H6A H22B 2.4765 no 2_677
H7A F1 2.8890 no 1_455
H7A C1 3.5270 no 1_455
H7A C2 3.2669 no 1_455
H7A H1 3.4075 no 1_455
H7A H8B 3.3505 no 2_677
H7A H22B 3.0313 no 2_677
H8B C9 3.5797 no 2_777
H8B H7A 3.3505 no 2_677
H8B H8B 3.2244 no 2_677
H8B H9 2.8377 no 2_777
H8B H10B 3.5672 no 2_777
H8B H11A 3.0272 no 2_777
H8B H22B 3.0385 no 2_677
H9 N1 3.1799 no 2_777
H9 N2 3.2539 no 2_777
H9 C5 3.1786 no 2_777
H9 C7 3.2624 no 2_777
H9 C8 3.1419 no 2_777
H9 B1 3.3642 no 2_777
H9 H8B 2.8377 no 2_777
H9 H9 2.2893 no 2_777
H10B N2 3.5006 no 2_777
H10B C6 3.3932 no 2_777
H10B C14 3.2266 no 2_767
H10B H5C 2.6780 no 2_777
H10B H8B 3.5672 no 2_777
H10B H19B 3.3463 no 1_655
H10B H19B 2.8081 no 2_767
H10B H20A 2.8167 no 2_767
H10B H21A 3.3698 no 2_767
H11A C13 3.3891 no 1_655
H11A H5C 3.5438 no 2_777
H11A H8B 3.0272 no 2_777
H11A H17B 2.6478 no 1_655
H11A H18A 3.4733 no 1_655
H11A H19B 3.1410 no 1_655
H12A F1 3.1078 no 2_876
H12A C6 3.1246 no 1_645
H12A H2 3.2170 no 1_545
H12A H4B 2.6627 no 1_645
H12A H5C 3.1301 no 1_645
H12A H6A 3.0733 no 1_645
H12A H17B 3.4437 no 1_655
H12A H18A 3.2524 no 1_655
H13B C3 3.2465 no 1_545
H13B C4 3.2490 no 1_545
H13B C6 3.5627 no 1_645
H13B C15 3.5417 no 2_767
H13B H2 2.8893 no 1_545
H13B H3 2.8963 no 1_545
H13B H4B 3.3466 no 1_645
H13B H6A 3.0688 no 1_645
H13B H21A 2.6829 no 2_767
H14B N1 3.5418 no 2_776
H14B C3 3.4947 no 1_545
H14B C3 3.3088 no 2_776
H14B C4 3.4666 no 1_545
H14B C4 3.0501 no 2_776
H14B C5 3.1679 no 2_776
H14B H2 2.8863 no 1_545
H14B H3 2.8269 no 1_545
H14B H3 3.3348 no 2_776
H15A F1 2.6462 no 2_876
H15A C12 3.4974 no 2_776
H15A H16 2.5641 no 2_776
H16 F1 3.1114 no 1_455
H16 N1 3.4775 no 2_776
H16 C1 3.1239 no 2_776
H16 C2 3.3779 no 2_776
H16 C11 3.3687 no 2_776
H16 H1 3.2272 no 2_776
H16 H15A 2.5641 no 2_776
H16 H16 3.0466 no 2_776
H17B F1 3.4369 no 1_455
H17B C1 3.4466 no 1_455
H17B C9 3.5390 no 1_455
H17B H1 2.7721 no 1_455
H17B H11A 2.6478 no 1_455
H17B H12A 3.4437 no 1_455
H18A F1 3.2524 no 2_776
H18A C2 3.1744 no 2_776
H18A C3 3.2277 no 2_776
H18A H2 3.2663 no 2_776
H18A H3 2.7030 no 1_545
H18A H4B 3.3000 no 1_545
H18A H5C 3.0650 no 1_545
H18A H11A 3.4733 no 1_455
H18A H12A 3.2524 no 1_455
H19B C6 3.5405 no 1_545
H19B C6 3.2920 no 2_677
H19B H5C 2.6102 no 1_545
H19B H5C 3.0750 no 2_677
H19B H6A 2.6548 no 2_677
H19B H10B 3.3463 no 1_455
H19B H10B 2.8081 no 2_767
H19B H11A 3.1410 no 1_455
H20A C4 3.3420 no 1_545
H20A C15 3.5520 no 2_767
H20A H3 2.7271 no 1_545
H20A H5C 2.8274 no 1_545
H20A H10B 2.8167 no 2_767
H20A H20A 3.4850 no 2_767
H20A H21A 2.6837 no 2_767
H21A C3 3.5229 no 2_777
H21A C4 3.2205 no 2_777
H21A C5 3.4735 no 2_777
H21A C10 3.5728 no 2_767
H21A C14 3.5678 no 2_767
H21A H3 3.3603 no 2_777
H21A H6A 2.8475 no 2_677
H21A H10B 3.3698 no 2_767
H21A H13B 2.6829 no 2_767
H21A H20A 2.6837 no 2_767
H21A H21A 3.5478 no 2_767
H22B C6 3.3893 no 2_677
H22B C7 3.4024 no 2_677
H22B H6A 2.4765 no 2_677
H22B H7A 3.0313 no 2_677
H22B H8B 3.0385 no 2_677

loop_
_geom_torsion_atom_site_label_1
_geom_torsion_atom_site_label_2
_geom_torsion_atom_site_label_3
_geom_torsion_atom_site_label_4
_geom_torsion
_geom_torsion_publ_flag
C1 N1 C5 N2 178.7(3) no
C1 N1 C5 C4 -0.9(5) no
C5 N1 C1 C2 -0.0(6) no
C1 N1 B1 C7 177.8(4) no
C1 N1 B1 C8 56.8(5) no
C1 N1 B1 C12 -62.6(5) no
B1 N1 C1 C2 177.1(3) no
C5 N1 B1 C7 -4.9(4) no
C5 N1 B1 C8 -125.9(3) no
C5 N1 B1 C12 114.7(3) no
B1 N1 C5 N2 1.1(4) no
B1 N1 C5 C4 -178.6(3) no
C6 N2 C5 N1 -177.1(4) no
C6 N2 C5 C4 2.5(6) no
C5 N2 C7 B1 -7.3(5) no
C7 N2 C5 N1 4.1(5) no
C7 N2 C5 C4 -176.3(4) no
C6 N2 C7 B1 173.9(4) no
N1 C1 C2 F1 -179.3(4) no
N1 C1 C2 C3 1.2(6) no
F1 C2 C3 C4 179.2(4) no
C1 C2 C3 C4 -1.3(7) no
C2 C3 C4 C5 0.4(6) no
C3 C4 C5 N1 0.7(6) no
C3 C4 C5 N2 -178.8(4) no
N2 C7 B1 N1 6.7(4) no
N2 C7 B1 C8 126.9(4) no
N2 C7 B1 C12 -110.0(4) no
C9 C8 C15 C14 -67.1(4) no
C15 C8 C9 C10 72.6(4) no
C9 C8 B1 N1 -64.3(4) no
C9 C8 B1 C7 -174.0(3) no
C9 C8 B1 C12 58.1(4) no
B1 C8 C9 C10 -48.3(5) no
C15 C8 B1 N1 171.2(3) no
C15 C8 B1 C7 61.5(4) no
C15 C8 B1 C12 -66.3(3) no
B1 C8 C15 C14 57.6(4) no
C8 C9 C10 C11 35.4(5) no
C9 C10 C11 C12 -36.5(5) no
C10 C11 C12 C13 -71.5(5) no
C10 C11 C12 B1 49.6(4) no
C11 C12 C13 C14 68.3(4) no
C11 C12 B1 N1 65.9(3) no
C11 C12 B1 C7 173.6(3) no
C11 C12 B1 C8 -58.3(3) no
C13 C12 B1 N1 -170.0(3) no
C13 C12 B1 C7 -62.3(3) no
C13 C12 B1 C8 65.8(3) no
B1 C12 C13 C14 -55.4(4) no
C12 C13 C14 C15 45.2(4) no
C13 C14 C15 C8 -46.5(4) no
